data_4110868
loop_
_publ_author_name
'Elena Lucenti'
'Giuseppe D'Alfonso'
'Piero Macchi'
'Mario Maranesi'
'Dominique Roberto'
'Angelo Sironi'
'Renato Ugo'

_publ_contact_author 'Macchi, P.'
_publ_contact_author_email piero.macchi@unimi.it
_publ_section_title
;
 A Re(CO)5 Fragment Bonded to a Polyhedral Oligomeric
 Hydroxysilsesquioxane as a Model which Gives Further Evidence to the
 Existence of an Unexpected Re(CO)5 Surface Species
;
_journal_name_full 'Journal of the American Chemical Society'
_journal_page_first 12054
_journal_page_last 12055
_journal_paper_doi 10.1021/ja0630588
_journal_volume 128
_journal_year 2006
_chemical_absolute_configuration ad
_chemical_formula_sum 'C95 H160 Cl6 O34 Re2 Si16'
_chemical_formula_weight 2880.77
_chemical_name_systematic
;
 ?
;
_space_group_IT_number 4
_symmetry_cell_setting monoclinic
_symmetry_space_group_name_Hall 'P 2yb'
_symmetry_space_group_name_H-M 'P 1 21 1'
_atom_sites_solution_hydrogens geom
_atom_sites_solution_primary direct
_atom_sites_solution_secondary difmap
_audit_creation_date 2006-07-27T17:25:00-00:00
_audit_creation_method 'WinGX routine CIF_UPDATE'
_cell_angle_alpha 90
_cell_angle_beta 90.923(2)
_cell_angle_gamma 90
_cell_formula_units_Z 2
_cell_length_a 12.4531(16)
_cell_length_b 38.667(5)
_cell_length_c 13.6401(17)
_cell_measurement_temperature 293(2)
_cell_volume 6567.2(15)
_computing_structure_refinement 'SHELXL-97 (Sheldrick, 1997)'
_diffrn_ambient_temperature 293(2)
_diffrn_measured_fraction_theta_full 0.973
_diffrn_measured_fraction_theta_max 0.973
_diffrn_radiation_monochromator graphite
_diffrn_radiation_type MoK\a
_diffrn_radiation_wavelength 0.71069
_diffrn_reflns_av_R_equivalents 0.05
_diffrn_reflns_av_unetI/netI 0.0654
_diffrn_reflns_limit_h_max 14
_diffrn_reflns_limit_h_min -15
_diffrn_reflns_limit_k_max 47
_diffrn_reflns_limit_k_min -47
_diffrn_reflns_limit_l_max 16
_diffrn_reflns_limit_l_min -16
_diffrn_reflns_number 66900
_diffrn_reflns_theta_full 26.37
_diffrn_reflns_theta_max 26.37
_diffrn_reflns_theta_min 1.49
_exptl_absorpt_coefficient_mu 2.178
_exptl_absorpt_correction_T_max 0.745
_exptl_absorpt_correction_T_min 0.7431
_exptl_absorpt_correction_type sphere
_exptl_absorpt_process_details
;
        Interpolation using  Int.Tab. Vol. C (1992) p. 523,Tab. 6.3.3.3
        for values of muR in the range 0-2.5, and Int.Tab. Vol.II (1959)
        p.302; Table 5.3.6 B for muR in the range 2.6-10.0.
The interpolation procedure of C.W.Dwiggins Jr (Acta Cryst.(1975)
        A31,146-148) is used with some modification.
;
_exptl_crystal_density_diffrn 1.457
_exptl_crystal_F_000 2956
_refine_diff_density_max 1.603
_refine_diff_density_min -1.027
_refine_diff_density_rms 0.149
_refine_ls_abs_structure_details 'Flack H D (1983), Acta Cryst. A39, 876-881'
_refine_ls_abs_structure_Flack 0.570(8)
_refine_ls_extinction_method none
_refine_ls_goodness_of_fit_ref 1.038
_refine_ls_hydrogen_treatment constr
_refine_ls_matrix_type full
_refine_ls_number_parameters 1004
_refine_ls_number_reflns 25399
_refine_ls_number_restraints 101
_refine_ls_restrained_S_all 1.037
_refine_ls_R_factor_all 0.0828
_refine_ls_R_factor_gt 0.0587
_refine_ls_shift/su_max 0.022
_refine_ls_shift/su_mean 0.001
_refine_ls_structure_factor_coef Fsqd
_refine_ls_weighting_details 'calc w=1/[\s^2^(Fo^2^)+(0.0760P)^2^+34.8433P] where P=(Fo^2^+2Fc^2^)/3'
_refine_ls_weighting_scheme calc
_refine_ls_wR_factor_gt 0.149
_refine_ls_wR_factor_ref 0.1633
_reflns_number_gt 19775
_reflns_number_total 25399
_reflns_threshold_expression >2sigma(I)
_cod_data_source_file ja0630588si20060729_065230.cif
_cod_data_source_block dr6c
_cod_original_cell_volume 6567.2(14)
_cod_database_code 4110868

loop_
_symmetry_equiv_pos_as_xyz
'x, y, z'
'-x, y+1/2, -z'

loop_
_atom_site_label
_atom_site_type_symbol
_atom_site_fract_x
_atom_site_fract_y
_atom_site_fract_z
_atom_site_U_iso_or_equiv
_atom_site_adp_type
_atom_site_occupancy
_atom_site_symmetry_multiplicity
_atom_site_calc_flag
_atom_site_refinement_flags
C1S C 0.781(2) 0.4708(16) 0.738(2) 0.36(3) Uiso 1 1 d D
H1S1 H 0.8045 0.447 0.7331 0.432 Uiso 1 1 calc R
H1S2 H 0.8205 0.4848 0.6917 0.432 Uiso 1 1 calc R
C3S C 0.0908(17) 0.4404(4) 0.763(2) 0.204(13) Uiso 1 1 d D
H3S1 H 0.1056 0.4553 0.7078 0.244 Uiso 1 1 calc R
H3S2 H 0.0591 0.454 0.8151 0.244 Uiso 1 1 calc R
C101 C 0.0467(9) 0.4137(3) 0.1679(10) 0.054(4) Uani 1 1 d D
C102 C -0.1977(9) 0.4781(3) 0.1420(9) 0.046(3) Uani 1 1 d D
C103 C -0.1332(12) 0.4203(3) 0.0467(8) 0.053(4) Uani 1 1 d D
C104 C 0.0001(11) 0.4721(3) 0.0626(8) 0.050(3) Uani 1 1 d D
C120 C 0.4429(7) 0.5718(2) 0.1670(7) 0.033(2) Uani 1 1 d D
H120 H 0.4516 0.5515 0.1247 0.04 Uiso 1 1 calc R
C121 C 0.5464(7) 0.5760(4) 0.2289(8) 0.060(4) Uiso 1 1 d D
H12A H 0.537 0.5955 0.2729 0.072 Uiso 1 1 calc R
H12B H 0.5558 0.5555 0.269 0.072 Uiso 1 1 calc R
C122 C 0.6494(9) 0.5818(3) 0.1708(10) 0.060(4) Uiso 1 1 d D
H12C H 0.7098 0.5854 0.2154 0.072 Uiso 1 1 calc R
H12D H 0.6643 0.5617 0.1307 0.072 Uiso 1 1 calc R
C123 C 0.6332(11) 0.6138(3) 0.1054(10) 0.067(4) Uiso 1 1 d D
H12E H 0.6959 0.6172 0.0653 0.08 Uiso 1 1 calc R
H12F H 0.6247 0.6342 0.1462 0.08 Uiso 1 1 calc R
C124 C 0.5332(8) 0.6094(4) 0.0389(9) 0.065(4) Uiso 1 1 d D
H12G H 0.5237 0.6298 -0.0016 0.078 Uiso 1 1 calc R
H12H H 0.543 0.5897 -0.004 0.078 Uiso 1 1 calc R
C125 C 0.4325(9) 0.6038(3) 0.1009(9) 0.051(3) Uiso 1 1 d D
H12I H 0.421 0.6241 0.1414 0.061 Uiso 1 1 calc R
H12J H 0.3705 0.6012 0.0577 0.061 Uiso 1 1 calc R
C130 C 0.3393(7) 0.4697(3) 0.4181(8) 0.039(3) Uani 1 1 d D
H130 H 0.3258 0.4545 0.3617 0.046 Uiso 1 1 calc R
C131 C 0.4618(7) 0.4716(3) 0.4301(14) 0.082(6) Uani 1 1 d D
H13A H 0.4803 0.4854 0.4872 0.098 Uiso 1 1 calc R
H13B H 0.4921 0.4826 0.373 0.098 Uiso 1 1 calc R
C132 C 0.5097(11) 0.4350(3) 0.4422(9) 0.066(4) Uiso 1 1 d D
H13C H 0.492 0.4211 0.3849 0.08 Uiso 1 1 calc R
H13D H 0.5873 0.4365 0.4481 0.08 Uiso 1 1 calc R
C133 C 0.4640(10) 0.4180(4) 0.5344(11) 0.084(5) Uani 1 1 d D
H13E H 0.4972 0.3956 0.5448 0.1 Uiso 1 1 calc R
H13F H 0.4793 0.4323 0.5913 0.1 Uiso 1 1 calc R
C134 C 0.3419(11) 0.4137(3) 0.5208(15) 0.093(6) Uiso 1 1 d D
H13G H 0.3114 0.4027 0.5779 0.111 Uiso 1 1 calc R
H13H H 0.3257 0.3996 0.4636 0.111 Uiso 1 1 calc R
C135 C 0.2960(12) 0.4503(3) 0.5073(11) 0.090(6) Uani 1 1 d D
H13I H 0.2185 0.4488 0.5009 0.108 Uiso 1 1 calc R
H13J H 0.3123 0.4637 0.5658 0.108 Uiso 1 1 calc R
C140 C 0.0452(7) 0.5718(2) 0.0312(7) 0.029(2) Uani 1 1 d D
H140 H 0.0693 0.5525 -0.0095 0.035 Uiso 1 1 calc R
C141 C 0.0958(9) 0.6052(3) -0.0084(7) 0.047(3) Uiso 1 1 d D
H14A H 0.0808 0.6242 0.0358 0.056 Uiso 1 1 calc R
H14B H 0.1731 0.6024 -0.0112 0.056 Uiso 1 1 calc R
C142 C 0.0510(8) 0.6138(4) -0.1113(8) 0.058(3) Uiso 1 1 d D
H14C H 0.0823 0.6353 -0.1339 0.07 Uiso 1 1 calc R
H14D H 0.0711 0.5956 -0.1566 0.07 Uiso 1 1 calc R
C143 C -0.0719(8) 0.6172(3) -0.1110(11) 0.059(4) Uiso 1 1 d D
H14E H -0.0926 0.6356 -0.0668 0.071 Uiso 1 1 calc R
H14F H -0.0984 0.6229 -0.1763 0.071 Uiso 1 1 calc R
C144 C -0.1209(10) 0.5828(3) -0.0774(8) 0.056(3) Uiso 1 1 d D
H14G H -0.1031 0.5647 -0.1236 0.067 Uiso 1 1 calc R
H14H H -0.1985 0.5849 -0.0761 0.067 Uiso 1 1 calc R
C145 C -0.0782(7) 0.5730(3) 0.0253(7) 0.048(3) Uiso 1 1 d D
H14I H -0.104 0.5897 0.0725 0.057 Uiso 1 1 calc R
H14J H -0.1065 0.5505 0.043 0.057 Uiso 1 1 calc R
C150 C -0.0665(10) 0.6555(3) 0.2688(9) 0.057(4) Uani 1 1 d D
H150 H -0.1231 0.6438 0.2307 0.068 Uiso 1 1 calc R
C151 C -0.1231(14) 0.6761(5) 0.3494(11) 0.103(6) Uiso 1 1 d D
H15A H -0.0727 0.6912 0.3836 0.124 Uiso 1 1 calc R
H15B H -0.1553 0.6607 0.3966 0.124 Uiso 1 1 calc R
C152 C -0.2103(14) 0.6975(5) 0.2950(15) 0.111(7) Uiso 1 1 d D
H15C H -0.2562 0.6823 0.2566 0.133 Uiso 1 1 calc R
H15D H -0.2546 0.7094 0.3422 0.133 Uiso 1 1 calc R
C153 C -0.1572(18) 0.7241(5) 0.2273(14) 0.117(7) Uiso 1 1 d D
H15E H -0.2121 0.738 0.1953 0.14 Uiso 1 1 calc R
H15F H -0.1113 0.7393 0.2659 0.14 Uiso 1 1 calc R
C154 C -0.0901(17) 0.7056(6) 0.1495(14) 0.123(8) Uiso 1 1 d D
H15G H -0.0509 0.7227 0.112 0.148 Uiso 1 1 calc R
H15H H -0.1374 0.6932 0.1047 0.148 Uiso 1 1 calc R
C155 C -0.0105(13) 0.6802(4) 0.1980(12) 0.083(5) Uiso 1 1 d D
H15I H 0.0245 0.6668 0.1475 0.1 Uiso 1 1 calc R
H15J H 0.0445 0.6931 0.2335 0.1 Uiso 1 1 calc R
C160 C 0.2378(7) 0.5656(2) 0.6719(7) 0.035(2) Uani 1 1 d D
H160 H 0.195 0.5833 0.7045 0.042 Uiso 1 1 calc R
C161 C 0.3570(8) 0.5748(4) 0.6870(9) 0.062(4) Uiso 1 1 d D
H16A H 0.372 0.597 0.6568 0.074 Uiso 1 1 calc R
H16B H 0.4016 0.5574 0.6564 0.074 Uiso 1 1 calc R
C162 C 0.3827(16) 0.5765(4) 0.7978(9) 0.083(5) Uiso 1 1 d D
H16C H 0.4562 0.584 0.8087 0.1 Uiso 1 1 calc R
H16D H 0.3352 0.5928 0.8293 0.1 Uiso 1 1 calc R
C163 C 0.3667(9) 0.5401(4) 0.8408(12) 0.070(4) Uiso 1 1 d D
H16E H 0.4114 0.5236 0.8069 0.084 Uiso 1 1 calc R
H16F H 0.387 0.54 0.9098 0.084 Uiso 1 1 calc R
C164 C 0.2479(9) 0.5301(4) 0.8284(8) 0.060(4) Uiso 1 1 d D
H16G H 0.204 0.5463 0.8647 0.072 Uiso 1 1 calc R
H16H H 0.2366 0.5072 0.8552 0.072 Uiso 1 1 calc R
C165 C 0.2130(11) 0.5305(3) 0.7198(7) 0.053(3) Uiso 1 1 d D
H16I H 0.1366 0.526 0.7145 0.064 Uiso 1 1 calc R
H16J H 0.2503 0.5123 0.6852 0.064 Uiso 1 1 calc R
C170 C -0.1560(7) 0.5621(2) 0.5276(6) 0.028(2) Uani 1 1 d D
H170 H -0.166 0.5379 0.5471 0.033 Uiso 1 1 calc R
C171 C -0.2548(6) 0.5726(3) 0.4653(7) 0.038(3) Uiso 1 1 d D
H17A H -0.246 0.5963 0.4433 0.045 Uiso 1 1 calc R
H17B H -0.2591 0.5579 0.4077 0.045 Uiso 1 1 calc R
C172 C -0.3600(8) 0.5696(3) 0.5219(8) 0.052(3) Uiso 1 1 d D
H17C H -0.3701 0.546 0.5438 0.062 Uiso 1 1 calc R
H17D H -0.4203 0.5759 0.4796 0.062 Uiso 1 1 calc R
C173 C -0.3544(10) 0.5940(3) 0.6107(8) 0.062(4) Uiso 1 1 d D
H17E H -0.346 0.6177 0.5884 0.075 Uiso 1 1 calc R
H17F H -0.4207 0.5926 0.6468 0.075 Uiso 1 1 calc R
C174 C -0.2593(7) 0.5841(4) 0.6780(8) 0.053(3) Uiso 1 1 d D
H17G H -0.2717 0.5614 0.7055 0.064 Uiso 1 1 calc R
H17H H -0.254 0.6005 0.7318 0.064 Uiso 1 1 calc R
C175 C -0.1530(8) 0.5839(3) 0.6220(7) 0.048(3) Uiso 1 1 d D
H17I H -0.1346 0.6075 0.6051 0.057 Uiso 1 1 calc R
H17J H -0.0966 0.5751 0.665 0.057 Uiso 1 1 calc R
C180 C 0.3430(10) 0.6609(3) 0.4182(9) 0.053(3) Uani 1 1 d D
H180 H 0.2962 0.6785 0.4466 0.064 Uiso 1 1 calc R
C181 C 0.3853(16) 0.6767(5) 0.3228(11) 0.104(6) Uiso 1 1 d D
H18A H 0.3248 0.6841 0.2822 0.125 Uiso 1 1 calc R
H18B H 0.4241 0.6592 0.287 0.125 Uiso 1 1 calc R
C182 C 0.4601(15) 0.7080(5) 0.3416(16) 0.117(7) Uiso 1 1 d D
H18C H 0.4918 0.7154 0.2806 0.14 Uiso 1 1 calc R
H18D H 0.4196 0.7271 0.3682 0.14 Uiso 1 1 calc R
C183 C 0.5488(16) 0.6968(6) 0.4148(13) 0.120(7) Uiso 1 1 d D
H18E H 0.593 0.6797 0.3826 0.144 Uiso 1 1 calc R
H18F H 0.594 0.7167 0.4278 0.144 Uiso 1 1 calc R
C184 C 0.5155(15) 0.6817(5) 0.5141(13) 0.106(6) Uiso 1 1 d D
H18G H 0.4866 0.6999 0.5549 0.127 Uiso 1 1 calc R
H18H H 0.5777 0.672 0.5476 0.127 Uiso 1 1 calc R
C185 C 0.4300(12) 0.6535(4) 0.4968(12) 0.089(5) Uiso 1 1 d D
H18I H 0.4666 0.6323 0.4789 0.106 Uiso 1 1 calc R
H18J H 0.3946 0.6492 0.5584 0.106 Uiso 1 1 calc R
C201 C 0.0201(9) 0.4122(3) 0.4180(12) 0.057(4) Uani 1 1 d D
C202 C -0.2276(8) 0.4759(3) 0.3928(10) 0.050(3) Uani 1 1 d D
C203 C -0.1767(10) 0.4187(4) 0.5049(8) 0.055(3) Uani 1 1 d D
C204 C -0.0435(10) 0.4696(3) 0.5141(7) 0.046(3) Uani 1 1 d D
C220 C -0.2204(7) 0.3187(2) 0.5321(8) 0.035(2) Uani 1 1 d D
H220 H -0.2479 0.3377 0.5718 0.042 Uiso 1 1 calc R
C221 C -0.0971(7) 0.3186(3) 0.5398(7) 0.045(3) Uiso 1 1 d D
H22A H -0.0687 0.3011 0.4964 0.054 Uiso 1 1 calc R
H22B H -0.0699 0.3409 0.519 0.054 Uiso 1 1 calc R
C222 C -0.0587(11) 0.3113(3) 0.6452(8) 0.058(3) Uiso 1 1 d D
H22C H 0.0191 0.311 0.6483 0.069 Uiso 1 1 calc R
H22D H -0.0838 0.3294 0.6884 0.069 Uiso 1 1 calc R
C223 C -0.1025(8) 0.2762(3) 0.6789(10) 0.056(3) Uiso 1 1 d D
H22E H -0.0763 0.2711 0.7447 0.067 Uiso 1 1 calc R
H22F H -0.0781 0.2581 0.6355 0.067 Uiso 1 1 calc R
C224 C -0.2260(8) 0.2776(4) 0.6775(7) 0.056(3) Uiso 1 1 d D
H22G H -0.2504 0.2959 0.7203 0.067 Uiso 1 1 calc R
H22H H -0.2548 0.2558 0.7008 0.067 Uiso 1 1 calc R
C225 C -0.2656(9) 0.2843(3) 0.5717(7) 0.044(3) Uiso 1 1 d D
H22I H -0.3435 0.2852 0.5702 0.053 Uiso 1 1 calc R
H22J H -0.2433 0.2654 0.5299 0.053 Uiso 1 1 calc R
C230 C -0.5172(8) 0.4195(3) 0.1476(7) 0.040(3) Uiso 1 1 d D
H230 H -0.5117 0.4343 0.2057 0.048 Uiso 1 1 calc R
C231 C -0.6368(9) 0.4152(4) 0.1209(15) 0.090(5) Uiso 1 1 d D
H23A H -0.6437 0.4039 0.0576 0.107 Uiso 1 1 calc R
H23B H -0.6706 0.4006 0.1692 0.107 Uiso 1 1 calc R
C232 C -0.6948(16) 0.4503(4) 0.1168(14) 0.126(7) Uiso 1 1 d D
H23C H -0.7708 0.4468 0.1038 0.151 Uiso 1 1 calc R
H23D H -0.6864 0.4621 0.1791 0.151 Uiso 1 1 calc R
C233 C -0.6457(10) 0.4720(4) 0.0348(10) 0.082(6) Uani 1 1 d D
H23E H -0.6773 0.495 0.0348 0.098 Uiso 1 1 calc R
H23F H -0.6615 0.4614 -0.0282 0.098 Uiso 1 1 calc R
C234 C -0.5236(10) 0.4748(3) 0.0503(14) 0.084(5) Uiso 1 1 d D
H23G H -0.5087 0.4883 0.1088 0.101 Uiso 1 1 calc R
H23H H -0.4931 0.4869 -0.005 0.101 Uiso 1 1 calc R
C235 C -0.4690(11) 0.4392(3) 0.0609(11) 0.074(5) Uani 1 1 d D
H23I H -0.4796 0.426 0.001 0.089 Uiso 1 1 calc R
H23J H -0.3924 0.4422 0.0718 0.089 Uiso 1 1 calc R
C240 C -0.0182(7) 0.3287(3) 0.0368(6) 0.027(2) Uani 1 1 d D
H240 H -0.0065 0.3532 0.0216 0.032 Uiso 1 1 calc R
C241 C 0.0785(6) 0.3163(3) 0.0992(7) 0.039(3) Uiso 1 1 d D
H24A H 0.0824 0.3296 0.1594 0.046 Uiso 1 1 calc R
H24B H 0.0684 0.2922 0.1166 0.046 Uiso 1 1 calc R
C242 C 0.1842(8) 0.3203(3) 0.0440(7) 0.049(3) Uiso 1 1 d D
H24C H 0.2428 0.3115 0.0845 0.059 Uiso 1 1 calc R
H24D H 0.1974 0.3446 0.0321 0.059 Uiso 1 1 calc R
C243 C 0.1822(10) 0.3009(3) -0.0543(8) 0.060(4) Uiso 1 1 d D
H24E H 0.2481 0.3053 -0.0892 0.072 Uiso 1 1 calc R
H24F H 0.1767 0.2762 -0.0429 0.072 Uiso 1 1 calc R
C244 C 0.0854(7) 0.3134(3) -0.1156(8) 0.053(3) Uiso 1 1 d D
H24G H 0.0818 0.3005 -0.1766 0.063 Uiso 1 1 calc R
H24H H 0.0949 0.3376 -0.1316 0.063 Uiso 1 1 calc R
C245 C -0.0206(8) 0.3089(3) -0.0610(6) 0.041(3) Uiso 1 1 d D
H24I H -0.0327 0.2845 -0.0485 0.049 Uiso 1 1 calc R
H24J H -0.0796 0.3173 -0.1017 0.049 Uiso 1 1 calc R
C250 C -0.1270(8) 0.2280(2) 0.2804(10) 0.054(3) Uani 1 1 d D
H250 H -0.1157 0.2161 0.218 0.064 Uiso 1 1 calc R
C251 C -0.0138(11) 0.2352(5) 0.3224(15) 0.100(6) Uiso 1 1 d D
H25A H -0.0185 0.2488 0.3819 0.12 Uiso 1 1 calc R
H25B H 0.0278 0.2481 0.2753 0.12 Uiso 1 1 calc R
C252 C 0.0405(18) 0.2002(5) 0.3446(19) 0.135(8) Uiso 1 1 d D
H25C H 0.0532 0.188 0.2836 0.162 Uiso 1 1 calc R
H25D H 0.1094 0.2041 0.3769 0.162 Uiso 1 1 calc R
C253 C -0.0303(16) 0.1778(7) 0.4106(16) 0.136(9) Uiso 1 1 d D
H25E H -0.0493 0.1905 0.469 0.163 Uiso 1 1 calc R
H25F H 0.0083 0.1571 0.4306 0.163 Uiso 1 1 calc R
C254 C -0.1323(14) 0.1679(4) 0.3517(16) 0.105(6) Uiso 1 1 d D
H25G H -0.1147 0.1588 0.2877 0.126 Uiso 1 1 calc R
H25H H -0.1747 0.151 0.3865 0.126 Uiso 1 1 calc R
C255 C -0.1922(13) 0.2026(4) 0.3427(13) 0.089(5) Uiso 1 1 d D
H25I H -0.2622 0.1989 0.3123 0.107 Uiso 1 1 calc R
H25J H -0.2027 0.2123 0.4074 0.107 Uiso 1 1 calc R
C260 C -0.6214(7) 0.3191(2) 0.3977(7) 0.034(2) Uani 1 1 d D
H260 H -0.629 0.3408 0.4342 0.04 Uiso 1 1 calc R
C261 C -0.6085(8) 0.2900(2) 0.4738(7) 0.038(2) Uiso 1 1 d D
H26A H -0.5943 0.2684 0.4406 0.046 Uiso 1 1 calc R
H26B H -0.5479 0.2951 0.517 0.046 Uiso 1 1 calc R
C262 C -0.7107(7) 0.2865(4) 0.5344(8) 0.051(3) Uiso 1 1 d D
H26C H -0.7208 0.3074 0.5727 0.061 Uiso 1 1 calc R
H26D H -0.7028 0.2673 0.5796 0.061 Uiso 1 1 calc R
C263 C -0.8098(9) 0.2806(3) 0.4680(8) 0.051(3) Uiso 1 1 d D
H26E H -0.8008 0.2594 0.4306 0.061 Uiso 1 1 calc R
H26F H -0.8732 0.2781 0.5077 0.061 Uiso 1 1 calc R
C264 C -0.8238(9) 0.3113(3) 0.3978(8) 0.053(3) Uiso 1 1 d D
H26G H -0.8341 0.3324 0.4352 0.063 Uiso 1 1 calc R
H26H H -0.8868 0.3078 0.3563 0.063 Uiso 1 1 calc R
C265 C -0.7237(6) 0.3148(3) 0.3342(7) 0.042(3) Uiso 1 1 d D
H26I H -0.7318 0.3346 0.2913 0.05 Uiso 1 1 calc R
H26J H -0.7169 0.2943 0.2936 0.05 Uiso 1 1 calc R
C270 C -0.4138(7) 0.3249(2) -0.1074(7) 0.032(2) Uani 1 1 d D
H270 H -0.3712 0.3069 -0.139 0.039 Uiso 1 1 calc R
C271 C -0.5324(8) 0.3154(4) -0.1244(8) 0.061(4) Uiso 1 1 d D
H27A H -0.5441 0.2921 -0.1001 0.073 Uiso 1 1 calc R
H27B H -0.5764 0.3309 -0.0863 0.073 Uiso 1 1 calc R
C272 C -0.5698(12) 0.3171(3) -0.2320(8) 0.062(4) Uiso 1 1 d D
H27C H -0.5354 0.2987 -0.2683 0.074 Uiso 1 1 calc R
H27D H -0.6467 0.3133 -0.2357 0.074 Uiso 1 1 calc R
C273 C -0.5436(9) 0.3519(3) -0.2801(12) 0.071(4) Uiso 1 1 d D
H27E H -0.5844 0.3702 -0.2495 0.085 Uiso 1 1 calc R
H27F H -0.563 0.3512 -0.3492 0.085 Uiso 1 1 calc R
C274 C -0.4230(9) 0.3589(4) -0.2675(7) 0.061(4) Uiso 1 1 d D
H27G H -0.4062 0.3811 -0.2968 0.074 Uiso 1 1 calc R
H27H H -0.3831 0.3413 -0.302 0.074 Uiso 1 1 calc R
C275 C -0.3874(10) 0.3592(2) -0.1592(7) 0.045(3) Uiso 1 1 d D
H27I H -0.4231 0.378 -0.1259 0.055 Uiso 1 1 calc R
H27J H -0.3106 0.3633 -0.1549 0.055 Uiso 1 1 calc R
C280 C -0.5145(8) 0.2276(3) 0.1418(8) 0.044(3) Uani 1 1 d D
H280 H -0.4803 0.215 0.0885 0.052 Uiso 1 1 calc R
C281 C -0.6305(8) 0.2364(3) 0.1098(11) 0.066(4) Uiso 1 1 d D
H28A H -0.6303 0.2505 0.0511 0.079 Uiso 1 1 calc R
H28B H -0.6659 0.2492 0.1612 0.079 Uiso 1 1 calc R
C282 C -0.6906(16) 0.2022(4) 0.0895(13) 0.103(6) Uiso 1 1 d D
H28C H -0.7639 0.2073 0.0694 0.123 Uiso 1 1 calc R
H28D H -0.6563 0.1901 0.0363 0.123 Uiso 1 1 calc R
C283 C -0.6912(13) 0.1790(6) 0.1807(15) 0.122(8) Uiso 1 1 d D
H28E H -0.7239 0.191 0.2349 0.146 Uiso 1 1 calc R
H28F H -0.7325 0.1582 0.1672 0.146 Uiso 1 1 calc R
C284 C -0.5747(11) 0.1695(3) 0.2072(13) 0.081(5) Uiso 1 1 d D
H28G H -0.5403 0.1583 0.1523 0.097 Uiso 1 1 calc R
H28H H -0.5721 0.154 0.2631 0.097 Uiso 1 1 calc R
C285 C -0.5191(12) 0.2039(3) 0.2319(8) 0.064(4) Uiso 1 1 d D
H28I H -0.5578 0.2155 0.2835 0.076 Uiso 1 1 calc R
H28J H -0.4467 0.1994 0.2559 0.076 Uiso 1 1 calc R
O101 O 0.1178(7) 0.3952(3) 0.1779(10) 0.084(4) Uani 1 1 d D
O102 O -0.2629(10) 0.4988(3) 0.1317(12) 0.106(5) Uani 1 1 d D
O103 O -0.1676(9) 0.4057(2) -0.0198(6) 0.071(3) Uani 1 1 d D
O104 O 0.0449(10) 0.4855(3) 0.0000(7) 0.077(3) Uani 1 1 d D
O112 O -0.0335(6) 0.53251(18) 0.3787(5) 0.0317(16) Uani 1 1 d .
O113 O 0.1496(6) 0.50076(19) 0.3503(5) 0.0349(17) Uani 1 1 d .
O114 O 0.0410(6) 0.52777(18) 0.2016(5) 0.0326(16) Uani 1 1 d .
O125 O -0.0286(6) 0.60029(19) 0.3996(5) 0.0357(17) Uani 1 1 d .
O126 O 0.0713(6) 0.5609(2) 0.5276(5) 0.0389(18) Uani 1 1 d .
O136 O 0.2591(6) 0.53381(18) 0.4868(5) 0.0337(16) Uani 1 1 d .
O137 O 0.3306(5) 0.53073(19) 0.3060(6) 0.0373(18) Uani 1 1 d .
O145 O 0.0485(6) 0.59539(19) 0.2236(5) 0.0358(17) Uani 1 1 d .
O147 O 0.2187(6) 0.5622(2) 0.1657(6) 0.0396(18) Uani 1 1 d .
O158 O 0.1411(5) 0.63728(17) 0.3510(5) 0.0311(16) Uani 1 1 d .
O168 O 0.2366(6) 0.60116(18) 0.4905(5) 0.0328(16) Uani 1 1 d .
O178 O 0.3067(6) 0.5980(2) 0.3097(6) 0.0401(19) Uani 1 1 d .
O201 O 0.0929(9) 0.3949(3) 0.4344(11) 0.097(4) Uani 1 1 d D
O202 O -0.2982(8) 0.4949(3) 0.3837(10) 0.078(3) Uani 1 1 d D
O203 O -0.2266(9) 0.4043(3) 0.5621(6) 0.066(3) Uani 1 1 d D
O204 O -0.0095(9) 0.4838(2) 0.5816(6) 0.066(3) Uani 1 1 d D
O212 O -0.2191(6) 0.36097(17) 0.3621(5) 0.0319(16) Uani 1 1 d .
O213 O -0.3279(5) 0.38947(17) 0.2148(5) 0.0309(16) Uani 1 1 d .
O214 O -0.1460(6) 0.35731(18) 0.1825(5) 0.0336(16) Uani 1 1 d .
O225 O -0.2214(6) 0.2934(2) 0.3405(5) 0.0394(18) Uani 1 1 d .
O226 O -0.3947(5) 0.3257(2) 0.3954(5) 0.0372(17) Uani 1 1 d .
O236 O -0.5075(6) 0.35713(17) 0.2566(5) 0.0329(16) Uani 1 1 d .
O237 O -0.4334(6) 0.35682(18) 0.0776(5) 0.0340(16) Uani 1 1 d .
O245 O -0.1436(6) 0.28904(17) 0.1634(5) 0.0322(17) Uani 1 1 d .
O247 O -0.2491(5) 0.3277(2) 0.0358(5) 0.0372(17) Uani 1 1 d .
O258 O -0.3165(6) 0.25478(18) 0.2097(6) 0.0377(18) Uani 1 1 d .
O268 O -0.4902(6) 0.29005(19) 0.2528(6) 0.0393(18) Uani 1 1 d .
O278 O -0.4170(6) 0.28900(18) 0.0721(5) 0.0354(17) Uani 1 1 d .
Cl1S Cl 0.6446(18) 0.4744(5) 0.7184(14) 0.342(9) Uiso 1 1 d D
Cl2S Cl 0.7977(13) 0.4862(5) 0.8558(12) 0.284(7) Uiso 1 1 d D
Cl5S Cl 0.2043(12) 0.4193(5) 0.8036(14) 0.347(9) Uiso 1 1 d D
Cl6S Cl 0.0098(11) 0.4061(4) 0.7296(12) 0.291(7) Uiso 1 1 d D
Cl3S Cl 0.2807(13) 0.6785(4) -0.0224(12) 0.292(7) Uiso 1 1 d D
Cl4S Cl 0.2578(19) 0.7276(7) 0.0846(18) 0.415(12) Uiso 1 1 d D
C2S C 0.1768(18) 0.7066(7) 0.000(2) 0.195(14) Uiso 1 1 d D
H2S1 H 0.1562 0.7208 -0.0554 0.235 Uiso 1 1 calc R
H2S2 H 0.1145 0.6956 0.029 0.235 Uiso 1 1 calc R
O12 O -0.0299(5) 0.47240(17) 0.2894(5) 0.0280(15) Uani 1 1 d .
O21 O -0.1470(6) 0.41728(18) 0.2769(5) 0.0301(16) Uani 1 1 d .
Si11 Si 0.0327(2) 0.50843(7) 0.30444(19) 0.0227(5) Uani 1 1 d .
Si12 Si -0.0339(2) 0.56424(7) 0.45670(19) 0.0275(6) Uani 1 1 d .
Si13 Si 0.2691(2) 0.51024(7) 0.3896(2) 0.0265(6) Uani 1 1 d .
Si14 Si 0.0909(2) 0.56369(7) 0.15787(19) 0.0275(6) Uani 1 1 d .
Si15 Si 0.0264(2) 0.62175(7) 0.3115(2) 0.0309(6) Uani 1 1 d .
Si16 Si 0.1998(2) 0.56555(7) 0.54018(19) 0.0278(6) Uani 1 1 d .
Si17 Si 0.3224(2) 0.56561(8) 0.2385(2) 0.0303(6) Uani 1 1 d .
Si18 Si 0.2549(2) 0.62317(7) 0.3910(2) 0.0298(6) Uani 1 1 d .
Si21 Si -0.2099(2) 0.38118(7) 0.25874(19) 0.0242(5) Uani 1 1 d .
Si22 Si -0.2658(2) 0.32481(8) 0.40419(19) 0.0285(6) Uani 1 1 d .
Si23 Si -0.4453(2) 0.37984(7) 0.17328(19) 0.0253(6) Uani 1 1 d .
Si24 Si -0.1426(2) 0.32568(7) 0.10498(19) 0.0267(6) Uani 1 1 d .
Si25 Si -0.2022(2) 0.26765(7) 0.2487(2) 0.0302(6) Uani 1 1 d D
Si26 Si -0.5001(2) 0.32326(7) 0.3229(2) 0.0284(6) Uani 1 1 d .
Si27 Si -0.3762(2) 0.32455(7) 0.02195(19) 0.0274(6) Uani 1 1 d .
Si28 Si -0.4338(2) 0.26669(7) 0.1694(2) 0.0320(6) Uani 1 1 d .
Re1 Re -0.07648(3) 0.445872(13) 0.15610(2) 0.03173(10) Uani 1 1 d .
Re2 Re -0.10101(3) 0.444023(13) 0.40804(2) 0.03220(10) Uani 1 1 d .

loop_
_atom_site_aniso_label
_atom_site_aniso_U_11
_atom_site_aniso_U_22
_atom_site_aniso_U_33
_atom_site_aniso_U_23
_atom_site_aniso_U_13
_atom_site_aniso_U_12
C101 0.067(10) 0.037(7) 0.057(8) -0.013(6) 0.024(7) -0.018(7)
C102 0.054(8) 0.036(6) 0.046(7) 0.004(5) -0.017(6) -0.006(6)
C103 0.082(10) 0.036(7) 0.041(7) 0.008(6) -0.009(7) -0.019(7)
C104 0.081(10) 0.020(5) 0.049(7) -0.008(5) 0.021(7) -0.012(6)
C120 0.033(6) 0.033(6) 0.034(6) -0.006(4) 0.002(4) 0.003(5)
C130 0.036(6) 0.031(6) 0.049(7) 0.019(5) 0.001(5) 0.008(5)
C131 0.039(7) 0.054(8) 0.152(16) 0.074(10) -0.006(8) 0.001(6)
C133 0.074(11) 0.066(10) 0.111(14) 0.040(10) 0.001(10) 0.012(8)
C135 0.070(9) 0.044(10) 0.159(16) 0.047(10) 0.060(10) 0.027(8)
C140 0.033(6) 0.034(6) 0.020(5) 0.004(4) 0.004(4) -0.001(5)
C150 0.044(7) 0.058(8) 0.068(9) 0.004(7) -0.014(6) 0.020(6)
C160 0.046(7) 0.032(5) 0.027(5) 0.004(4) 0.000(5) 0.008(5)
C170 0.028(5) 0.029(5) 0.026(5) -0.001(4) 0.001(4) 0.004(4)
C180 0.048(8) 0.044(7) 0.067(9) -0.001(6) -0.014(6) -0.012(6)
C201 0.059(9) 0.017(5) 0.095(11) 0.011(6) -0.007(8) 0.006(6)
C202 0.035(7) 0.058(8) 0.057(8) -0.005(6) 0.018(6) -0.022(6)
C203 0.066(9) 0.067(9) 0.033(7) 0.003(6) 0.000(6) -0.012(7)
C204 0.077(9) 0.019(5) 0.040(7) 0.008(5) 0.008(6) -0.012(5)
C220 0.033(6) 0.039(6) 0.034(6) 0.007(5) 0.001(5) 0.001(5)
C233 0.100(13) 0.096(12) 0.049(8) 0.029(8) -0.010(8) 0.058(10)
C235 0.060(8) 0.044(10) 0.120(12) 0.050(9) 0.029(8) 0.019(7)
C240 0.024(5) 0.035(6) 0.021(5) 0.002(4) 0.000(4) -0.001(4)
C250 0.042(7) 0.048(7) 0.071(9) 0.026(6) 0.022(6) 0.013(6)
C260 0.034(6) 0.029(6) 0.038(6) 0.010(4) -0.003(5) -0.006(5)
C270 0.032(6) 0.035(6) 0.030(5) 0.004(4) 0.002(4) -0.006(5)
C280 0.043(7) 0.030(6) 0.057(8) -0.004(5) 0.002(6) -0.009(5)
O101 0.025(5) 0.064(7) 0.163(12) -0.011(7) 0.010(6) 0.012(5)
O102 0.075(8) 0.090(9) 0.152(13) 0.001(8) -0.044(8) 0.032(7)
O103 0.128(10) 0.040(5) 0.045(5) 0.001(4) -0.030(6) -0.013(6)
O104 0.119(10) 0.050(6) 0.063(7) 0.015(5) 0.025(6) -0.034(6)
O112 0.032(4) 0.033(4) 0.030(4) -0.002(3) 0.002(3) 0.000(3)
O113 0.027(4) 0.039(4) 0.038(4) 0.003(3) -0.009(3) 0.001(3)
O114 0.035(4) 0.036(4) 0.028(4) 0.003(3) 0.000(3) -0.006(3)
O125 0.037(4) 0.034(4) 0.036(4) 0.004(3) 0.003(3) 0.006(3)
O126 0.039(4) 0.035(4) 0.042(4) 0.003(3) -0.007(3) 0.001(3)
O136 0.038(4) 0.033(4) 0.030(4) 0.000(3) -0.006(3) 0.003(3)
O137 0.022(4) 0.040(4) 0.050(5) 0.015(4) 0.001(3) -0.003(3)
O145 0.043(4) 0.038(4) 0.027(4) 0.003(3) 0.005(3) -0.004(3)
O147 0.033(4) 0.041(4) 0.045(4) 0.014(4) -0.003(3) -0.009(3)
O158 0.029(4) 0.027(4) 0.037(4) 0.006(3) -0.001(3) -0.004(3)
O168 0.037(4) 0.035(4) 0.026(4) 0.006(3) -0.007(3) -0.005(3)
O178 0.036(4) 0.051(5) 0.034(4) -0.003(4) 0.002(3) -0.001(4)
O201 0.089(9) 0.060(7) 0.141(12) 0.001(7) -0.028(8) 0.027(7)
O202 0.036(6) 0.058(6) 0.139(11) -0.002(6) 0.009(6) 0.002(5)
O203 0.100(8) 0.063(6) 0.036(5) 0.004(4) 0.031(5) -0.029(6)
O204 0.123(9) 0.048(5) 0.028(4) 0.002(4) -0.022(5) -0.028(5)
O212 0.035(4) 0.030(4) 0.030(4) 0.012(3) -0.008(3) -0.017(3)
O213 0.021(4) 0.027(4) 0.044(4) 0.008(3) -0.005(3) -0.007(3)
O214 0.033(4) 0.031(4) 0.037(4) 0.008(3) 0.007(3) 0.001(3)
O225 0.043(5) 0.047(5) 0.028(4) 0.004(3) -0.006(3) -0.007(4)
O226 0.017(3) 0.052(5) 0.042(4) 0.016(4) 0.001(3) -0.008(3)
O236 0.030(4) 0.028(4) 0.041(4) 0.013(3) 0.006(3) 0.000(3)
O237 0.034(4) 0.035(4) 0.033(4) 0.001(3) 0.001(3) 0.007(3)
O245 0.035(4) 0.021(4) 0.040(4) 0.008(3) 0.009(3) 0.004(3)
O247 0.025(4) 0.051(5) 0.035(4) 0.007(4) -0.001(3) -0.004(3)
O258 0.041(5) 0.026(4) 0.046(5) 0.008(3) -0.004(3) 0.001(3)
O268 0.040(4) 0.030(4) 0.048(5) -0.003(3) 0.021(4) -0.002(3)
O278 0.045(5) 0.027(4) 0.034(4) 0.002(3) 0.000(3) -0.009(3)
O12 0.028(4) 0.032(4) 0.024(3) 0.001(3) -0.002(3) -0.011(3)
O21 0.030(4) 0.032(4) 0.028(4) 0.011(3) 0.003(3) -0.011(3)
Si11 0.0193(13) 0.0223(13) 0.0264(13) 0.0023(10) -0.0016(10) -0.0043(10)
Si12 0.0226(14) 0.0317(14) 0.0282(14) 0.0034(12) 0.0006(11) 0.0018(12)
Si13 0.0241(14) 0.0230(13) 0.0323(14) 0.0049(11) -0.0025(11) 0.0002(11)
Si14 0.0273(14) 0.0298(14) 0.0253(14) 0.0062(11) -0.0005(11) -0.0023(12)
Si15 0.0311(15) 0.0275(14) 0.0339(15) 0.0050(12) -0.0017(12) 0.0048(12)
Si16 0.0290(15) 0.0271(14) 0.0271(13) 0.0022(11) -0.0060(11) -0.0044(12)
Si17 0.0214(14) 0.0311(14) 0.0383(16) 0.0062(12) 0.0010(11) -0.0021(11)
Si18 0.0298(15) 0.0262(14) 0.0333(15) 0.0035(11) -0.0031(12) -0.0057(11)
Si21 0.0242(14) 0.0255(13) 0.0226(13) 0.0047(10) -0.0022(10) -0.0054(11)
Si22 0.0246(14) 0.0353(15) 0.0254(14) 0.0108(12) -0.0016(11) -0.0057(12)
Si23 0.0227(14) 0.0248(13) 0.0282(14) 0.0053(11) -0.0024(11) 0.0007(11)
Si24 0.0225(13) 0.0283(14) 0.0294(14) 0.0044(11) 0.0029(11) 0.0011(11)
Si25 0.0316(15) 0.0271(14) 0.0320(15) 0.0089(11) 0.0021(12) 0.0021(12)
Si26 0.0249(14) 0.0295(14) 0.0308(14) 0.0059(12) 0.0014(11) -0.0048(11)
Si27 0.0263(14) 0.0291(14) 0.0267(13) 0.0026(11) -0.0018(11) -0.0035(12)
Si28 0.0343(16) 0.0250(14) 0.0367(16) 0.0001(12) 0.0030(12) -0.0072(12)
Re1 0.0399(2) 0.02919(19) 0.02610(18) 0.0015(2) 0.00074(14) -0.0122(2)
Re2 0.0396(2) 0.03070(19) 0.02631(18) 0.0018(2) 0.00057(15) -0.0113(3)

loop_
_atom_type_symbol
_atom_type_description
_atom_type_scat_dispersion_real
_atom_type_scat_dispersion_imag
_atom_type_scat_source
C C 0.0033 0.0016 'International Tables Vol C Tables 4.2.6.8 and 6.1.1.4'
H H 0 0 'International Tables Vol C Tables 4.2.6.8 and 6.1.1.4'
O O 0.0106 0.006 'International Tables Vol C Tables 4.2.6.8 and 6.1.1.4'
Si Si 0.0817 0.0704 'International Tables Vol C Tables 4.2.6.8 and 6.1.1.4'
Re Re -1.0185 7.231 'International Tables Vol C Tables 4.2.6.8 and 6.1.1.4'
Cl Cl 0.1484 0.1585 'International Tables Vol C Tables 4.2.6.8 and 6.1.1.4'

loop_
_geom_angle_atom_site_label_1
_geom_angle_atom_site_label_2
_geom_angle_atom_site_label_3
_geom_angle
Cl2S C1S Cl1S 102.8(14)
Cl5S C3S Cl6S 101.3(4)
O101 C101 Re1 177.8(13)
O102 C102 Re1 174.6(13)
O103 C103 Re1 178.6(11)
O104 C104 Re1 173.7(10)
C125 C120 C121 107.3(9)
C125 C120 Si17 111.0(7)
C121 C120 Si17 114.2(7)
C122 C121 C120 115.6(10)
C123 C122 C121 108.3(11)
C122 C123 C124 110.5(11)
C125 C124 C123 110.5(11)
C120 C125 C124 111.9(10)
C131 C130 C135 107.5(10)
C131 C130 Si13 116.9(7)
C135 C130 Si13 114.4(7)
C130 C131 C132 110.5(10)
C133 C132 C131 109.4(10)
C134 C133 C132 109.1(13)
C133 C134 C135 106.3(12)
C130 C135 C134 114.2(11)
C145 C140 C141 111.8(8)
C145 C140 Si14 110.4(6)
C141 C140 Si14 110.5(6)
C142 C141 C140 110.8(9)
C143 C142 C141 111.2(10)
C144 C143 C142 109.1(10)
C143 C144 C145 110.6(10)
C140 C145 C144 112.7(9)
C155 C150 C151 110.3(13)
C155 C150 Si15 110.6(9)
C151 C150 Si15 115.8(9)
C150 C151 C152 105.1(13)
C153 C152 C151 109.8(17)
C154 C153 C152 110.5(18)
C153 C154 C155 110.7(16)
C150 C155 C154 111.8(14)
C161 C160 C165 110.3(9)
C161 C160 Si16 111.2(7)
C165 C160 Si16 111.3(7)
C160 C161 C162 109.0(11)
C163 C162 C161 108.0(12)
C164 C163 C162 108.5(12)
C163 C164 C165 111.1(11)
C164 C165 C160 111.3(9)
C171 C170 C175 109.1(8)
C171 C170 Si12 111.2(6)
C175 C170 Si12 114.2(6)
C172 C171 C170 112.5(9)
C171 C172 C173 108.8(10)
C174 C173 C172 110.1(10)
C173 C174 C175 111.4(10)
C170 C175 C174 114.1(9)
C185 C180 C181 114.6(13)
C185 C180 Si18 113.6(9)
C181 C180 Si18 110.6(9)
C180 C181 C182 112.6(14)
C183 C182 C181 108.3(17)
C184 C183 C182 118.5(18)
C183 C184 C185 109.2(16)
C180 C185 C184 116.8(13)
O201 C201 Re2 172.3(15)
O202 C202 Re2 178.2(11)
O203 C203 Re2 176.7(14)
O204 C204 Re2 176.7(10)
C221 C220 C225 110.2(8)
C221 C220 Si22 110.8(6)
C225 C220 Si22 109.6(7)
C222 C221 C220 111.0(9)
C223 C222 C221 109.7(10)
C222 C223 C224 109.0(10)
C223 C224 C225 108.8(10)
C224 C225 C220 111.2(9)
C235 C230 C231 105.1(11)
C235 C230 Si23 111.8(7)
C231 C230 Si23 115.4(9)
C232 C231 C230 111.4(14)
C233 C232 C231 108.6(14)
C232 C233 C234 110.1(13)
C233 C234 C235 112.7(11)
C230 C235 C234 109.7(11)
C245 C240 C241 109.2(8)
C245 C240 Si24 113.9(6)
C241 C240 Si24 111.2(6)
C242 C241 C240 111.5(8)
C241 C242 C243 112.2(10)
C244 C243 C242 108.9(10)
C243 C244 C245 111.9(10)
C244 C245 C240 111.0(8)
C255 C250 C251 113.6(13)
C255 C250 Si25 112.9(8)
C251 C250 Si25 113.2(9)
C250 C251 C252 108.0(14)
C253 C252 C251 110.9(19)
C252 C253 C254 108.0(19)
C255 C254 C253 102.8(16)
C250 C255 C254 109.9(12)
C261 C260 C265 112.1(8)
C261 C260 Si26 111.1(6)
C265 C260 Si26 112.1(6)
C262 C261 C260 110.5(8)
C261 C262 C263 111.1(9)
C264 C263 C262 109.5(10)
C263 C264 C265 109.5(9)
C264 C265 C260 111.3(9)
C271 C270 C275 110.4(9)
C271 C270 Si27 112.1(6)
C275 C270 Si27 113.5(6)
C272 C271 C270 114.2(10)
C273 C272 C271 112.6(11)
C272 C273 C274 108.8(11)
C273 C274 C275 112.0(11)
C274 C275 C270 112.1(9)
C285 C280 C281 108.1(10)
C285 C280 Si28 110.6(8)
C281 C280 Si28 112.5(7)
C280 C281 C282 108.3(11)
C283 C282 C281 111.5(16)
C284 C283 C282 108.3(15)
C283 C284 C285 105.4(14)
C280 C285 C284 111.4(11)
Si11 O112 Si12 148.7(5)
Si11 O113 Si13 156.0(5)
Si11 O114 Si14 138.5(5)
Si12 O125 Si15 146.0(5)
Si16 O126 Si12 147.5(5)
Si16 O136 Si13 147.3(5)
Si13 O137 Si17 141.8(5)
Si15 O145 Si14 164.2(5)
Si14 O147 Si17 145.3(6)
Si18 O158 Si15 138.6(5)
Si16 O168 Si18 148.1(5)
Si17 O178 Si18 160.5(6)
Si21 O212 Si22 139.1(5)
Si23 O213 Si21 155.1(5)
Si21 O214 Si24 150.9(5)
Si22 O225 Si25 160.7(5)
Si22 O226 Si26 146.7(5)
Si26 O236 Si23 144.1(5)
Si23 O237 Si27 149.1(5)
Si25 O245 Si24 143.9(5)
Si27 O247 Si24 150.3(5)
Si25 O258 Si28 145.2(5)
Si26 O268 Si28 154.3(5)
Si28 O278 Si27 148.7(5)
C2S Cl3S Cl4S 45.4(7)
C2S Cl4S Cl3S 45.5(7)
Cl4S C2S Cl3S 89.1(14)
Si11 O12 Re2 123.3(4)
Si11 O12 Re1 130.0(4)
Re2 O12 Re1 106.4(3)
Si21 O21 Re2 131.9(4)
Si21 O21 Re1 121.5(4)
Re2 O21 Re1 106.4(3)
O114 Si11 O113 111.0(4)
O114 Si11 O12 109.4(4)
O113 Si11 O12 109.0(4)
O114 Si11 O112 108.9(4)
O113 Si11 O112 109.4(4)
O12 Si11 O112 109.2(4)
O125 Si12 O126 108.7(4)
O125 Si12 O112 109.8(4)
O126 Si12 O112 108.7(4)
O125 Si12 C170 109.9(4)
O126 Si12 C170 110.7(4)
O112 Si12 C170 109.0(4)
O137 Si13 O113 109.1(4)
O137 Si13 O136 110.5(4)
O113 Si13 O136 108.5(4)
O137 Si13 C130 110.1(4)
O113 Si13 C130 108.1(4)
O136 Si13 C130 110.5(5)
O147 Si14 O145 109.0(4)
O147 Si14 O114 109.2(4)
O145 Si14 O114 108.3(4)
O147 Si14 C140 111.3(4)
O145 Si14 C140 107.1(4)
O114 Si14 C140 112.0(4)
O145 Si15 O125 108.0(4)
O145 Si15 O158 108.8(4)
O125 Si15 O158 108.7(4)
O145 Si15 C150 109.3(5)
O125 Si15 C150 109.2(5)
O158 Si15 C150 112.7(5)
O168 Si16 O136 109.0(4)
O168 Si16 O126 109.8(4)
O136 Si16 O126 109.2(4)
O168 Si16 C160 109.8(4)
O136 Si16 C160 109.1(4)
O126 Si16 C160 109.9(4)
O178 Si17 O147 109.4(4)
O178 Si17 O137 108.1(4)
O147 Si17 O137 108.6(4)
O178 Si17 C120 109.5(4)
O147 Si17 C120 109.8(4)
O137 Si17 C120 111.4(4)
O158 Si18 O178 109.3(4)
O158 Si18 O168 109.1(4)
O178 Si18 O168 108.7(4)
O158 Si18 C180 108.4(5)
O178 Si18 C180 111.7(5)
O168 Si18 C180 109.6(5)
O213 Si21 O214 109.3(4)
O213 Si21 O212 110.1(4)
O214 Si21 O212 109.2(4)
O213 Si21 O21 108.8(4)
O214 Si21 O21 110.5(4)
O212 Si21 O21 108.9(4)
O225 Si22 O226 109.3(4)
O225 Si22 O212 109.5(4)
O226 Si22 O212 108.6(4)
O225 Si22 C220 108.3(4)
O226 Si22 C220 111.4(4)
O212 Si22 C220 109.9(4)
O237 Si23 O213 108.9(4)
O237 Si23 O236 108.7(4)
O213 Si23 O236 108.5(4)
O237 Si23 C230 111.6(4)
O213 Si23 C230 108.5(4)
O236 Si23 C230 110.5(4)
O247 Si24 O214 108.4(4)
O247 Si24 O245 108.3(4)
O214 Si24 O245 109.8(4)
O247 Si24 C240 113.3(4)
O214 Si24 C240 108.5(4)
O245 Si24 C240 108.6(4)
O258 Si25 O245 109.4(4)
O258 Si25 O225 108.0(4)
O245 Si25 O225 108.5(4)
O258 Si25 C250 105.4(5)
O245 Si25 C250 111.2(4)
O225 Si25 C250 114.2(6)
O236 Si26 O268 108.9(4)
O236 Si26 O226 109.5(4)
O268 Si26 O226 109.7(4)
O236 Si26 C260 110.2(4)
O268 Si26 C260 109.3(4)
O226 Si26 C260 109.2(4)
O247 Si27 O278 109.3(4)
O247 Si27 O237 109.1(4)
O278 Si27 O237 108.1(4)
O247 Si27 C270 110.7(4)
O278 Si27 C270 109.8(4)
O237 Si27 C270 109.8(4)
O278 Si28 O258 107.8(4)
O278 Si28 O268 110.2(4)
O258 Si28 O268 108.6(4)
O278 Si28 C280 110.5(4)
O258 Si28 C280 108.8(4)
O268 Si28 C280 110.9(5)
C104 Re1 C103 86.3(5)
C104 Re1 C102 89.4(6)
C103 Re1 C102 88.7(6)
C104 Re1 C101 89.6(6)
C103 Re1 C101 90.9(6)
C102 Re1 C101 178.9(5)
C104 Re1 O12 100.4(4)
C103 Re1 O12 172.8(5)
C102 Re1 O12 88.7(4)
C101 Re1 O12 91.8(4)
C104 Re1 O21 172.4(5)
C103 Re1 O21 100.3(4)
C102 Re1 O21 94.4(4)
C101 Re1 O21 86.6(4)
O12 Re1 O21 73.2(2)
C204 Re2 C203 85.6(5)
C204 Re2 C201 89.6(6)
C203 Re2 C201 91.0(6)
C204 Re2 C202 92.6(5)
C203 Re2 C202 89.5(6)
C201 Re2 C202 177.8(6)
C204 Re2 O21 172.0(4)
C203 Re2 O21 101.7(4)
C201 Re2 O21 87.1(5)
C202 Re2 O21 90.6(4)
C204 Re2 O12 98.9(4)
C203 Re2 O12 174.2(4)
C201 Re2 O12 92.7(5)
C202 Re2 O12 86.6(4)
O21 Re2 O12 74.1(2)

loop_
_geom_bond_atom_site_label_1
_geom_bond_atom_site_label_2
_geom_bond_distance
C1S Cl2S 1.722(5)
C1S Cl1S 1.723(5)
C3S Cl5S 1.714(5)
C3S Cl6S 1.723(5)
C101 O101 1.147(5)
C101 Re1 1.978(10)
C102 O102 1.148(5)
C102 Re1 1.964(10)
C103 O103 1.147(5)
C103 Re1 1.915(9)
C104 O104 1.152(5)
C104 Re1 1.898(8)
C120 C125 1.536(5)
C120 C121 1.537(5)
C120 Si17 1.819(10)
C121 C122 1.536(5)
C122 C123 1.536(5)
C123 C124 1.538(5)
C124 C125 1.538(5)
C130 C131 1.533(5)
C130 C135 1.534(5)
C130 Si13 1.834(10)
C131 C132 1.543(5)
C132 C133 1.537(5)
C133 C134 1.537(5)
C134 C135 1.538(5)
C140 C145 1.538(5)
C140 C141 1.540(5)
C140 Si14 1.838(9)
C141 C142 1.539(5)
C142 C143 1.537(5)
C143 C144 1.536(5)
C144 C145 1.538(5)
C150 C155 1.532(5)
C150 C151 1.538(5)
C150 Si15 1.834(12)
C151 C152 1.546(5)
C152 C153 1.537(5)
C153 C154 1.536(5)
C154 C155 1.540(5)
C160 C161 1.537(5)
C160 C165 1.537(5)
C160 Si16 1.851(10)
C161 C162 1.541(5)
C162 C163 1.539(5)
C163 C164 1.535(5)
C164 C165 1.537(5)
C170 C171 1.538(5)
C170 C175 1.539(5)
C170 Si12 1.818(10)
C171 C172 1.536(5)
C172 C173 1.536(5)
C173 C174 1.535(5)
C174 C175 1.539(5)
C180 C185 1.538(5)
C180 C181 1.539(5)
C180 Si18 1.859(12)
C181 C182 1.544(5)
C182 C183 1.539(5)
C183 C184 1.537(5)
C184 C185 1.542(5)
C201 O201 1.146(5)
C201 Re2 1.950(9)
C202 O202 1.150(5)
C202 Re2 2.009(10)
C203 O203 1.148(5)
C203 Re2 1.906(8)
C204 O204 1.147(5)
C204 Re2 1.883(8)
C220 C221 1.537(5)
C220 C225 1.543(5)
C220 Si22 1.841(10)
C221 C222 1.535(5)
C222 C223 1.535(5)
C223 C224 1.539(5)
C224 C225 1.539(5)
C230 C235 1.536(5)
C230 C231 1.537(5)
C230 Si23 1.809(11)
C231 C232 1.537(5)
C232 C233 1.533(5)
C233 C234 1.536(5)
C234 C235 1.540(5)
C240 C245 1.538(5)
C240 C241 1.539(5)
C240 Si24 1.823(9)
C241 C242 1.535(5)
C242 C243 1.536(5)
C243 C244 1.535(5)
C244 C245 1.536(5)
C250 C255 1.537(5)
C250 C251 1.538(5)
C250 Si25 1.846(5)
C251 C252 1.543(5)
C252 C253 1.537(5)
C253 C254 1.540(5)
C254 C255 1.539(5)
C260 C261 1.537(5)
C260 C265 1.538(5)
C260 Si26 1.843(10)
C261 C262 1.535(5)
C262 C263 1.536(5)
C263 C264 1.535(5)
C264 C265 1.537(5)
C270 C271 1.536(5)
C270 C275 1.541(5)
C270 Si27 1.818(10)
C271 C272 1.535(5)
C272 C273 1.534(5)
C273 C274 1.534(5)
C274 C275 1.536(5)
C280 C285 1.535(5)
C280 C281 1.539(5)
C280 Si28 1.850(11)
C281 C282 1.540(5)
C282 C283 1.535(5)
C283 C284 1.534(5)
C284 C285 1.537(5)
O112 Si11 1.612(7)
O112 Si12 1.624(7)
O113 Si11 1.603(7)
O113 Si13 1.615(7)
O114 Si11 1.595(7)
O114 Si14 1.638(7)
O125 Si12 1.599(8)
O125 Si15 1.620(8)
O126 Si16 1.616(8)
O126 Si12 1.621(8)
O136 Si16 1.612(7)
O136 Si13 1.616(7)
O137 Si13 1.595(8)
O137 Si17 1.635(8)
O145 Si15 1.601(8)
O145 Si14 1.612(8)
O147 Si14 1.595(8)
O147 Si17 1.622(8)
O158 Si18 1.607(7)
O158 Si15 1.633(7)
O168 Si16 1.605(7)
O168 Si18 1.621(7)
O178 Si17 1.597(8)
O178 Si18 1.618(8)
O212 Si21 1.617(7)
O212 Si22 1.623(7)
O213 Si23 1.603(7)
O213 Si21 1.610(7)
O214 Si21 1.610(8)
O214 Si24 1.618(8)
O225 Si22 1.597(8)
O225 Si25 1.621(8)
O226 Si22 1.607(7)
O226 Si26 1.633(7)
O236 Si26 1.594(7)
O236 Si23 1.640(7)
O237 Si23 1.589(7)
O237 Si27 1.630(7)
O245 Si25 1.612(7)
O245 Si24 1.625(7)
O247 Si27 1.596(7)
O247 Si24 1.618(7)
O258 Si25 1.590(8)
O258 Si28 1.620(8)
O268 Si26 1.607(8)
O268 Si28 1.622(8)
O278 Si28 1.599(8)
O278 Si27 1.621(7)
Cl3S C2S 1.723(5)
Cl3S Cl4S 2.42(3)
Cl4S C2S 1.719(5)
O12 Si11 1.608(7)
O12 Re2 2.158(7)
O12 Re1 2.159(6)
O21 Si21 1.618(7)
O21 Re2 2.137(7)
O21 Re1 2.180(6)
